data_1546202
loop_
_publ_author_name
'Markovi\<c, Martin'
'Ko\'o\<s, Peter'
'\<Carn\'y, Tom\'a\<s'
'Sokoliov\'a, Saskia'
'Boh\'a\<cikov\'a, Nikola'
'Moncol, J\'an'
'Gracza, Tibor'

_publ_section_title
;
 Total Synthesis, Configuration Assignment, and Cytotoxic Activity
 Evaluation of Protulactone A.
;
_journal_issue 5
_journal_name_full 'Journal of natural products'
_journal_page_first 1631
_journal_page_last 1638
_journal_paper_doi 10.1021/acs.jnatprod.7b00212
_journal_volume 80
_journal_year 2017
_chemical_absolute_configuration ad
_chemical_formula_moiety 'C14 H26 O5 Si'
_chemical_formula_sum 'C14 H26 O5 Si'
_chemical_formula_weight 302.44
_chemical_name_systematic 3,6-Anhydro-2,8-dideoxy-5-O-tert-butyldimethylsilyl-L-glycero-L-gluco-octano-1,4-lactone
_space_group_crystal_system monoclinic
_space_group_IT_number 4
_space_group_name_Hall 'P 2yb'
_space_group_name_H-M_alt 'P 1 21 1'
_symmetry_space_group_name_Hall 'P 2yb'
_symmetry_space_group_name_H-M 'P 1 21 1'
_atom_sites_solution_hydrogens geom
_audit_creation_date 2017-02-02
_audit_creation_method
;
Olex2 1.2
(compiled 2017.01.04 svn.r3372 for OlexSys, GUI svn.r5292)
;
_cell_angle_alpha 90
_cell_angle_beta 90.588(2)
_cell_angle_gamma 90
_cell_formula_units_Z 2
_cell_length_a 6.2090(2)
_cell_length_b 7.09740(10)
_cell_length_c 19.3995(6)
_cell_measurement_reflns_used 81926
_cell_measurement_temperature 100
_cell_measurement_theta_max 71.79
_cell_measurement_theta_min 4.56
_cell_volume 854.85(4)
_computing_cell_refinement 'STOE X-AREA'
_computing_data_collection 'STOE X-AREA'
_computing_data_reduction 'STOE X-RED'
_computing_molecular_graphics 'Olex2 (Dolomanov et al., 2009)'
_computing_publication_material 'Olex2 (Dolomanov et al., 2009)'
_computing_structure_refinement 'ShelXL (Sheldrick, 2015)'
_diffrn_ambient_temperature 100
_diffrn_detector Pilatus300K
_diffrn_detector_area_resol_mean 5.81
_diffrn_detector_type STOE
_diffrn_measured_fraction_theta_full 0.995
_diffrn_measured_fraction_theta_max 0.985
_diffrn_measurement_device_type 'Stoe Stadivari with Xenocs Genix3D Cu HF'
_diffrn_measurement_method '\w scans'
_diffrn_radiation_collimation '0.6 mm diameter'
_diffrn_radiation_monochromator 'Graded multilayer mirror'
_diffrn_radiation_polarisn_norm 270
_diffrn_radiation_type CuK\a
_diffrn_radiation_wavelength 1.54186
_diffrn_reflns_av_R_equivalents 0.0476
_diffrn_reflns_av_unetI/netI 0.0149
_diffrn_reflns_Laue_measured_fraction_full 0.995
_diffrn_reflns_Laue_measured_fraction_max 0.985
_diffrn_reflns_limit_h_max 7
_diffrn_reflns_limit_h_min -5
_diffrn_reflns_limit_k_max 6
_diffrn_reflns_limit_k_min -8
_diffrn_reflns_limit_l_max 23
_diffrn_reflns_limit_l_min -23
_diffrn_reflns_number 44599
_diffrn_reflns_point_group_measured_fraction_full 0.886
_diffrn_reflns_point_group_measured_fraction_max 0.863
_diffrn_reflns_theta_full 67.686
_diffrn_reflns_theta_max 71.608
_diffrn_reflns_theta_min 4.559
_diffrn_source 'Genix3D Cu HF'
_diffrn_source_current 0.600
_diffrn_source_power 0.030
_diffrn_source_voltage 50
_exptl_absorpt_coefficient_mu 1.349
_exptl_absorpt_correction_T_max 0.580
_exptl_absorpt_correction_T_min 0.568
_exptl_absorpt_correction_type multi-scan
_exptl_absorpt_process_details X-AREA
_exptl_crystal_colour colourless
_exptl_crystal_colour_primary colourless
_exptl_crystal_density_diffrn 1.175
_exptl_crystal_description needle
_exptl_crystal_F_000 328
_exptl_crystal_size_max 0.48
_exptl_crystal_size_mid 0.1
_exptl_crystal_size_min 0.04
_refine_diff_density_max 0.201
_refine_diff_density_min -0.174
_refine_diff_density_rms 0.038
_refine_ls_abs_structure_details
;
 Flack x determined using 1034 quotients [(I+)-(I-)]/[(I+)+(I-)]
 (Parsons, Flack and Wagner, Acta Cryst. B69 (2013) 249-259).
;
_refine_ls_abs_structure_Flack 0.01(2)
_refine_ls_extinction_coef 0.0054(11)
_refine_ls_extinction_expression Fc^*^=kFc[1+0.001xFc^2^\l^3^/sin(2\q)]^-1/4^
_refine_ls_extinction_method 'SHELXL-2016/6 (Sheldrick 2016)'
_refine_ls_goodness_of_fit_ref 1.072
_refine_ls_hydrogen_treatment constr
_refine_ls_matrix_type full
_refine_ls_number_parameters 189
_refine_ls_number_reflns 2899
_refine_ls_number_restraints 1
_refine_ls_restrained_S_all 1.072
_refine_ls_R_factor_all 0.0332
_refine_ls_R_factor_gt 0.0326
_refine_ls_shift/su_max 0.000
_refine_ls_shift/su_mean 0.000
_refine_ls_structure_factor_coef Fsqd
_refine_ls_weighting_details 'w=1/[\s^2^(Fo^2^)+(0.0588P)^2^+0.1548P] where P=(Fo^2^+2Fc^2^)/3'
_refine_ls_weighting_scheme calc
_refine_ls_wR_factor_gt 0.0884
_refine_ls_wR_factor_ref 0.0886
_reflns_Friedel_coverage 0.616
_reflns_Friedel_fraction_full 0.756
_reflns_Friedel_fraction_max 0.719
_reflns_number_gt 2825
_reflns_number_total 2899
_reflns_threshold_expression 'I > 2\s(I)'
_cod_data_source_file np7b00212_si_002.cif
_cod_data_source_block 13
_cod_database_code 1546202
_shelx_shelxl_version_number 2016/6
_shelx_space_group_comment
;
The symmetry employed for this shelxl refinement is uniquely defined
by the following loop, which should always be used as a source of
symmetry information in preference to the above space-group names.
They are only intended as comments.
;
_shelx_estimated_absorpt_t_max 0.948
_shelx_estimated_absorpt_t_min 0.564
_olex2_refinement_description
;
1. Fixed Uiso
 At 1.2 times of:
  All C(H) groups, All C(H,H) groups
 At 1.5 times of:
  All C(H,H,H) groups, All O(H) groups
2.a Ternary CH refined with riding coordinates:
 C1(H1), C2(H2), C3(H3), C4(H4), C7(H7)
2.b Secondary CH2 refined with riding coordinates:
 C5(H5A,H5B)
2.c Idealised Me refined as rotating group:
 C8(H8A,H8B,H8C), C9(H9A,H9B,H9C), C10(H10A,H10B,H10C), C12(H12A,H12B,H12C),
 C13(H13A,H13B,H13C), C14(H14A,H14B,H14C)
2.d Idealised tetrahedral OH refined as rotating group:
 O5(H5)
;
_olex2_submission_special_instructions 'No special instructions were received'

loop_
_space_group_symop_operation_xyz
'x, y, z'
'-x, y+1/2, -z'

loop_
_atom_site_label
_atom_site_type_symbol
_atom_site_fract_x
_atom_site_fract_y
_atom_site_fract_z
_atom_site_U_iso_or_equiv
_atom_site_adp_type
_atom_site_occupancy
_atom_site_site_symmetry_order
_atom_site_calc_flag
_atom_site_refinement_flags_posn
Si1 Si 0.57914(9) 0.59508(9) 0.18227(3) 0.03009(18) Uani 1 1 d .
O1 O 0.9366(3) 0.4796(3) 0.41076(9) 0.0377(4) Uani 1 1 d .
O2 O 0.4988(3) 0.6812(3) 0.38923(8) 0.0388(4) Uani 1 1 d .
O3 O 0.3624(4) 0.7021(4) 0.49368(10) 0.0587(6) Uani 1 1 d .
O4 O 0.7810(2) 0.5746(2) 0.23859(7) 0.0291(4) Uani 1 1 d .
O5 O 0.7488(4) 0.1381(3) 0.36815(11) 0.0580(7) Uani 1 1 d .
H5 H 0.729760 0.189393 0.406624 0.087 Uiso 1 1 calc GR
C1 C 0.9393(4) 0.4246(3) 0.33973(12) 0.0315(5) Uani 1 1 d .
H1 H 1.073021 0.473136 0.317593 0.038 Uiso 1 1 calc R
C2 C 0.7413(4) 0.5237(3) 0.30841(12) 0.0279(5) Uani 1 1 d .
H2 H 0.613606 0.438083 0.310491 0.033 Uiso 1 1 calc R
C3 C 0.7066(4) 0.6927(4) 0.35543(12) 0.0309(5) Uani 1 1 d .
H3 H 0.722942 0.814216 0.329908 0.037 Uiso 1 1 calc R
C4 C 0.8749(4) 0.6731(4) 0.41264(14) 0.0369(6) Uani 1 1 d .
H4 H 1.000043 0.759873 0.406152 0.044 Uiso 1 1 calc R
C5 C 0.7540(5) 0.7144(4) 0.47793(14) 0.0458(7) Uani 1 1 d .
H5A H 0.791514 0.621852 0.514311 0.055 Uiso 1 1 calc R
H5B H 0.787716 0.842539 0.495047 0.055 Uiso 1 1 calc R
C6 C 0.5201(5) 0.6988(4) 0.45795(13) 0.0419(6) Uani 1 1 d .
C7 C 0.9384(5) 0.2110(4) 0.33797(13) 0.0393(6) Uani 1 1 d .
H7 H 1.066269 0.163525 0.364511 0.047 Uiso 1 1 calc R
C8 C 0.9467(4) 0.1338(4) 0.26564(12) 0.0372(6) Uani 1 1 d .
H8A H 0.954437 -0.004037 0.267351 0.056 Uiso 1 1 calc GR
H8B H 1.074150 0.183247 0.242397 0.056 Uiso 1 1 calc GR
H8C H 0.816749 0.172014 0.240162 0.056 Uiso 1 1 calc GR
C9 C 0.3825(4) 0.7720(5) 0.21312(16) 0.0459(7) Uani 1 1 d .
H9A H 0.306461 0.721787 0.253151 0.069 Uiso 1 1 calc GR
H9B H 0.278346 0.800062 0.176221 0.069 Uiso 1 1 calc GR
H9C H 0.458674 0.887666 0.226282 0.069 Uiso 1 1 calc GR
C10 C 0.4451(5) 0.3616(4) 0.17174(17) 0.0472(7) Uani 1 1 d .
H10A H 0.537515 0.277974 0.144801 0.071 Uiso 1 1 calc GR
H10B H 0.306853 0.378119 0.147673 0.071 Uiso 1 1 calc GR
H10C H 0.420507 0.305873 0.217209 0.071 Uiso 1 1 calc GR
C11 C 0.7047(4) 0.6700(4) 0.09894(13) 0.0362(6) Uani 1 1 d .
C12 C 0.8798(5) 0.5314(6) 0.07830(16) 0.0565(9) Uani 1 1 d .
H12A H 0.991690 0.527634 0.114283 0.085 Uiso 1 1 calc GR
H12B H 0.943493 0.571830 0.034716 0.085 Uiso 1 1 calc GR
H12C H 0.816992 0.405643 0.072634 0.085 Uiso 1 1 calc GR
C13 C 0.5288(5) 0.6740(5) 0.04240(15) 0.0509(7) Uani 1 1 d .
H13A H 0.465670 0.548123 0.037437 0.076 Uiso 1 1 calc GR
H13B H 0.592550 0.712449 -0.001414 0.076 Uiso 1 1 calc GR
H13C H 0.416364 0.763951 0.055197 0.076 Uiso 1 1 calc GR
C14 C 0.8007(5) 0.8683(5) 0.10565(14) 0.0449(7) Uani 1 1 d .
H14A H 0.686682 0.957807 0.117431 0.067 Uiso 1 1 calc GR
H14B H 0.865432 0.905089 0.061800 0.067 Uiso 1 1 calc GR
H14C H 0.911441 0.868736 0.142023 0.067 Uiso 1 1 calc GR

loop_
_atom_site_aniso_label
_atom_site_aniso_U_11
_atom_site_aniso_U_22
_atom_site_aniso_U_33
_atom_site_aniso_U_23
_atom_site_aniso_U_13
_atom_site_aniso_U_12
Si1 0.0307(3) 0.0256(3) 0.0339(3) 0.0018(3) -0.0013(2) 0.0026(3)
O1 0.0564(10) 0.0220(9) 0.0343(9) -0.0008(7) -0.0130(8) 0.0010(8)
O2 0.0417(9) 0.0459(12) 0.0289(8) -0.0065(8) 0.0039(6) -0.0025(8)
O3 0.0743(14) 0.0653(16) 0.0368(10) -0.0143(11) 0.0170(9) -0.0120(12)
O4 0.0315(7) 0.0278(9) 0.0279(7) 0.0059(7) 0.0017(5) -0.0012(7)
O5 0.1061(17) 0.0216(11) 0.0471(11) -0.0045(8) 0.0370(12) -0.0112(10)
C1 0.0396(12) 0.0243(13) 0.0304(11) 0.0045(10) -0.0038(9) 0.0000(10)
C2 0.0340(10) 0.0208(11) 0.0288(11) 0.0050(9) 0.0014(8) -0.0041(9)
C3 0.0361(11) 0.0225(12) 0.0341(12) 0.0045(10) 0.0029(9) -0.0033(10)
C4 0.0457(13) 0.0206(13) 0.0442(14) -0.0025(11) -0.0102(10) -0.0058(10)
C5 0.0707(18) 0.0293(14) 0.0371(13) -0.0080(12) -0.0132(12) -0.0038(13)
C6 0.0629(16) 0.0323(15) 0.0307(12) -0.0047(11) 0.0038(11) -0.0076(13)
C7 0.0610(16) 0.0231(13) 0.0338(13) 0.0031(11) 0.0003(10) 0.0034(12)
C8 0.0494(13) 0.0285(15) 0.0340(12) -0.0002(10) 0.0080(10) 0.0046(11)
C9 0.0400(13) 0.0481(18) 0.0494(16) 0.0027(13) 0.0018(11) 0.0119(12)
C10 0.0422(13) 0.0378(16) 0.0612(17) 0.0059(14) -0.0147(12) -0.0058(12)
C11 0.0441(13) 0.0348(14) 0.0296(12) -0.0011(10) -0.0039(9) 0.0039(11)
C12 0.0633(18) 0.065(2) 0.0418(15) -0.0025(14) 0.0093(13) 0.0203(16)
C13 0.0683(18) 0.0452(18) 0.0388(14) 0.0021(13) -0.0158(13) 0.0018(15)
C14 0.0555(15) 0.0434(17) 0.0358(14) 0.0052(13) 0.0030(11) -0.0075(13)

loop_
_atom_type_symbol
_atom_type_description
_atom_type_scat_dispersion_real
_atom_type_scat_dispersion_imag
_atom_type_scat_source
C C 0.0181 0.0091 'International Tables Vol C Tables 4.2.6.8 and 6.1.1.4'
H H 0.0000 0.0000 'International Tables Vol C Tables 4.2.6.8 and 6.1.1.4'
O O 0.0492 0.0322 'International Tables Vol C Tables 4.2.6.8 and 6.1.1.4'
Si Si 0.2541 0.3302 'International Tables Vol C Tables 4.2.6.8 and 6.1.1.4'

loop_
_geom_angle_atom_site_label_1
_geom_angle_atom_site_label_2
_geom_angle_atom_site_label_3
_geom_angle
O4 Si1 C9 110.00(12)
O4 Si1 C10 109.09(11)
O4 Si1 C11 105.90(9)
C9 Si1 C10 110.02(15)
C9 Si1 C11 111.48(13)
C10 Si1 C11 110.24(14)
C4 O1 C1 107.01(19)
C6 O2 C3 111.3(2)
C2 O4 Si1 120.69(13)
C7 O5 H5 109.5
O1 C1 H1 109.7
O1 C1 C2 103.8(2)
O1 C1 C7 107.09(19)
C2 C1 H1 109.7
C7 C1 H1 109.7
C7 C1 C2 116.5(2)
O4 C2 C1 110.25(18)
O4 C2 H2 109.7
O4 C2 C3 113.35(19)
C1 C2 H2 109.7
C3 C2 C1 103.96(19)
C3 C2 H2 109.7
O2 C3 C2 110.91(19)
O2 C3 H3 111.5
O2 C3 C4 105.75(19)
C2 C3 H3 111.5
C4 C3 C2 105.31(19)
C4 C3 H3 111.5
O1 C4 C3 104.57(19)
O1 C4 H4 112.4
O1 C4 C5 110.1(2)
C3 C4 H4 112.4
C5 C4 C3 104.5(2)
C5 C4 H4 112.4
C4 C5 H5A 110.8
C4 C5 H5B 110.8
H5A C5 H5B 108.8
C6 C5 C4 104.9(2)
C6 C5 H5A 110.8
C6 C5 H5B 110.8
O2 C6 C5 110.3(2)
O3 C6 O2 120.0(3)
O3 C6 C5 129.7(3)
O5 C7 C1 111.0(2)
O5 C7 H7 108.8
O5 C7 C8 106.7(2)
C1 C7 H7 108.8
C8 C7 C1 112.6(2)
C8 C7 H7 108.8
C7 C8 H8A 109.5
C7 C8 H8B 109.5
C7 C8 H8C 109.5
H8A C8 H8B 109.5
H8A C8 H8C 109.5
H8B C8 H8C 109.5
Si1 C9 H9A 109.5
Si1 C9 H9B 109.5
Si1 C9 H9C 109.5
H9A C9 H9B 109.5
H9A C9 H9C 109.5
H9B C9 H9C 109.5
Si1 C10 H10A 109.5
Si1 C10 H10B 109.5
Si1 C10 H10C 109.5
H10A C10 H10B 109.5
H10A C10 H10C 109.5
H10B C10 H10C 109.5
C12 C11 Si1 110.3(2)
C12 C11 C13 109.1(2)
C12 C11 C14 109.7(2)
C13 C11 Si1 108.71(19)
C14 C11 Si1 110.56(18)
C14 C11 C13 108.4(2)
C11 C12 H12A 109.5
C11 C12 H12B 109.5
C11 C12 H12C 109.5
H12A C12 H12B 109.5
H12A C12 H12C 109.5
H12B C12 H12C 109.5
C11 C13 H13A 109.5
C11 C13 H13B 109.5
C11 C13 H13C 109.5
H13A C13 H13B 109.5
H13A C13 H13C 109.5
H13B C13 H13C 109.5
C11 C14 H14A 109.5
C11 C14 H14B 109.5
C11 C14 H14C 109.5
H14A C14 H14B 109.5
H14A C14 H14C 109.5
H14B C14 H14C 109.5

loop_
_geom_bond_atom_site_label_1
_geom_bond_atom_site_label_2
_geom_bond_distance
Si1 O4 1.6606(15)
Si1 C9 1.855(3)
Si1 C10 1.865(3)
Si1 C11 1.879(3)
O1 C1 1.432(3)
O1 C4 1.427(3)
O2 C3 1.455(3)
O2 C6 1.344(3)
O3 C6 1.206(4)
O4 C2 1.426(3)
O5 H5 0.8400
O5 C7 1.418(4)
C1 H1 1.0000
C1 C2 1.536(3)
C1 C7 1.517(4)
C2 H2 1.0000
C2 C3 1.524(4)
C3 H3 1.0000
C3 C4 1.523(3)
C4 H4 1.0000
C4 C5 1.508(4)
C5 H5A 0.9900
C5 H5B 0.9900
C5 C6 1.503(4)
C7 H7 1.0000
C7 C8 1.508(4)
C8 H8A 0.9800
C8 H8B 0.9800
C8 H8C 0.9800
C9 H9A 0.9800
C9 H9B 0.9800
C9 H9C 0.9800
C10 H10A 0.9800
C10 H10B 0.9800
C10 H10C 0.9800
C11 C12 1.523(4)
C11 C13 1.540(3)
C11 C14 1.534(4)
C12 H12A 0.9800
C12 H12B 0.9800
C12 H12C 0.9800
C13 H13A 0.9800
C13 H13B 0.9800
C13 H13C 0.9800
C14 H14A 0.9800
C14 H14B 0.9800
C14 H14C 0.9800

loop_
_geom_torsion_atom_site_label_1
_geom_torsion_atom_site_label_2
_geom_torsion_atom_site_label_3
_geom_torsion_atom_site_label_4
_geom_torsion
Si1 O4 C2 C1 153.07(16)
Si1 O4 C2 C3 -90.9(2)
O1 C1 C2 O4 147.24(19)
O1 C1 C2 C3 25.4(2)
O1 C1 C7 O5 61.9(3)
O1 C1 C7 C8 -178.6(2)
O1 C4 C5 C6 -95.9(3)
O2 C3 C4 O1 97.9(2)
O2 C3 C4 C5 -17.9(2)
O4 Si1 C11 C12 55.2(2)
O4 Si1 C11 C13 174.80(18)
O4 Si1 C11 C14 -66.3(2)
O4 C2 C3 O2 122.7(2)
O4 C2 C3 C4 -123.3(2)
C1 O1 C4 C3 37.4(3)
C1 O1 C4 C5 149.2(2)
C1 C2 C3 O2 -117.5(2)
C1 C2 C3 C4 -3.6(2)
C2 C1 C7 O5 -53.8(3)
C2 C1 C7 C8 65.8(3)
C2 C3 C4 O1 -19.6(3)
C2 C3 C4 C5 -135.4(2)
C3 O2 C6 O3 176.2(3)
C3 O2 C6 C5 -3.0(3)
C3 C4 C5 C6 16.0(3)
C4 O1 C1 C2 -39.7(2)
C4 O1 C1 C7 -163.5(2)
C4 C5 C6 O2 -8.6(3)
C4 C5 C6 O3 172.2(3)
C6 O2 C3 C2 127.0(2)
C6 O2 C3 C4 13.4(3)
C7 C1 C2 O4 -95.3(2)
C7 C1 C2 C3 142.9(2)
C9 Si1 O4 C2 57.8(2)
C9 Si1 C11 C12 174.8(2)
C9 Si1 C11 C13 -65.6(2)
C9 Si1 C11 C14 53.3(2)
C10 Si1 O4 C2 -63.0(2)
C10 Si1 C11 C12 -62.7(2)
C10 Si1 C11 C13 56.9(2)
C10 Si1 C11 C14 175.82(18)
C11 Si1 O4 C2 178.39(18)
